data_9007291
loop_
_publ_author_name
'Schofield, P. F.'
'Knight, K. S.'
'van der Houwen, J. A. M.'
'Valsami-Jones E'

_publ_section_title
;
 The role of hydrogen bonding in the thermal expansion and dehydration
 of brushite, di-calcium phosphate dihydrate
 Sample: T = 40 K
;
_journal_name_full 'Physics and Chemistry of Minerals'
_journal_page_first 606
_journal_page_last 624
_journal_paper_doi 10.1007/s00269-004-0419-6
_journal_volume 31
_journal_year 2004
_chemical_formula_sum 'Ca D5 O6 P'
_chemical_name_mineral 'Brushite (deuterated)'
_space_group_IT_number 9
_symmetry_space_group_name_Hall 'I -2ya'
_symmetry_space_group_name_H-M 'I 1 a 1'
_cell_angle_alpha 90
_cell_angle_beta 116.428
_cell_angle_gamma 90
_cell_formula_units_Z 4
_cell_length_a 5.7991
_cell_length_b 15.1253
_cell_length_c 6.1842
_cell_volume 485.748
_diffrn_ambient_temperature 40
_exptl_crystal_density_diffrn 2.422
_cod_original_formula_sum 'Ca P O6 D5'
_cod_database_code 9007291

loop_
_symmetry_equiv_pos_as_xyz
x,y,z
1/2+x,1/2+y,1/2+z
1/2+x,-y,z
+x,1/2-y,1/2+z

loop_
_atom_site_label
_atom_site_fract_x
_atom_site_fract_y
_atom_site_fract_z
_atom_site_U_iso_or_equiv
_atom_site_type_symbol
_atom_site_attached_hydrogens
Ca 0.50000 0.32730 0.25000 0.00390 Ca 0
P -0.00950 0.32260 0.72880 0.00050 P 0
OD1 -0.00970 0.36800 -0.03520 0.00380 O 0
O2 0.25560 0.28170 0.82160 0.00270 O 0
O3 -0.06400 0.39330 0.54190 0.00350 O 0
O4 0.77960 0.25320 0.63570 0.00170 O 0
OD2O1 0.36730 0.42580 0.48610 0.00390 O 0
OD2O2 0.52550 0.44640 0.01350 0.00850 O 0
D1 -0.09730 0.33020 0.03490 0.01700 D 0
D2 0.38470 0.48940 0.49200 0.01430 D 0
D3 0.20570 0.41200 0.48600 0.01610 D 0
D4 0.51240 0.51070 0.01660 0.02280 D 0
D5 0.50130 0.43310 0.85520 0.02490 D 0

loop_
_cod_changelog_entry_id
_cod_changelog_entry_author
_cod_changelog_entry_date
_cod_changelog_entry_text
1
;cod-tools version 3.8.0
Id: cif_guess_AMCSD_atom_types 9581 2023-05-17 12:35:41Z saulius
;
2023-05-23T09:13:56+03:00
;Derived atom types and hydrogen counts
from atom names that follow the AMCSD naming convention
(Wat == water, O-H == hydroxyl).
;

_database_code_amcsd 0008884
